data_2222591
loop_
_publ_author_name
'Shah Bakhtiar, Nasir'
'Abdullah, Zanariah'
'Ng, Seik Weng'

_publ_section_title
;
 2-(<i>p</i>-Tolyloxy)pyrimidine
;
_journal_coeditor_code BT2996
_journal_issue 8
_journal_name_full 'Acta Crystallographica Section E'
_journal_page_first o1859
_journal_paper_doi 10.1107/S1600536809026610
_journal_volume 65
_journal_year 2009
_chemical_formula_iupac 'C11 H10 N2 O'
_chemical_formula_moiety 'C11 H10 N2 O'
_chemical_formula_sum 'C11 H10 N2 O'
_chemical_formula_weight 186.21
_chemical_name_systematic
;
2-(<i>o</i>-Tolyloxy)pyrimidine
;
_space_group_IT_number 61
_symmetry_cell_setting orthorhombic
_symmetry_space_group_name_Hall '-P 2ac 2ab'
_symmetry_space_group_name_H-M 'P b c a'
_atom_sites_solution_hydrogens geom
_atom_sites_solution_primary direct
_atom_sites_solution_secondary difmap
_audit_creation_method SHELXL-97
_cell_angle_alpha 90.00
_cell_angle_beta 90.00
_cell_angle_gamma 90.00
_cell_formula_units_Z 8
_cell_length_a 11.2918(2)
_cell_length_b 7.22750(10)
_cell_length_c 23.3359(5)
_cell_measurement_reflns_used 3922
_cell_measurement_temperature 153(2)
_cell_measurement_theta_max 28.2
_cell_measurement_theta_min 2.8
_cell_volume 1904.48(6)
_computing_cell_refinement 'SAINT (Bruker, 2008)'
_computing_data_collection 'APEX2 (Bruker, 2008)'
_computing_data_reduction 'SAINT (Bruker, 2008)'
_computing_molecular_graphics 'X-SEED (Barbour, 2001)'
_computing_publication_material 'publCIF (Westrip, 2009)'
_computing_structure_refinement 'SHELXL97 (Sheldrick, 2008)'
_computing_structure_solution 'SHELXS97 (Sheldrick, 2008)'
_diffrn_ambient_temperature 120(2)
_diffrn_measured_fraction_theta_full 1.000
_diffrn_measured_fraction_theta_max 1.000
_diffrn_measurement_device_type 'Bruker SMART APEX'
_diffrn_measurement_method \w
_diffrn_radiation_monochromator graphite
_diffrn_radiation_source 'fine-focus sealed tube'
_diffrn_radiation_type MoK\a
_diffrn_radiation_wavelength 0.71073
_diffrn_reflns_av_R_equivalents 0.0250
_diffrn_reflns_av_sigmaI/netI 0.0227
_diffrn_reflns_limit_h_max 13
_diffrn_reflns_limit_h_min -14
_diffrn_reflns_limit_k_max 9
_diffrn_reflns_limit_k_min -9
_diffrn_reflns_limit_l_max 30
_diffrn_reflns_limit_l_min -30
_diffrn_reflns_number 12308
_diffrn_reflns_theta_full 27.49
_diffrn_reflns_theta_max 27.49
_diffrn_reflns_theta_min 1.75
_diffrn_standards_decay_% 0
_diffrn_standards_interval_count 0
_diffrn_standards_interval_time 0
_diffrn_standards_number 0
_exptl_absorpt_coefficient_mu 0.086
_exptl_absorpt_correction_type none
_exptl_crystal_colour Colorless
_exptl_crystal_density_diffrn 1.299
_exptl_crystal_density_method 'not measured'
_exptl_crystal_description Irregular
_exptl_crystal_F_000 784
_exptl_crystal_size_max 0.35
_exptl_crystal_size_mid 0.35
_exptl_crystal_size_min 0.35
_refine_diff_density_max 0.193
_refine_diff_density_min -0.200
_refine_ls_extinction_method none
_refine_ls_goodness_of_fit_ref 1.024
_refine_ls_hydrogen_treatment constr
_refine_ls_matrix_type full
_refine_ls_number_parameters 128
_refine_ls_number_reflns 2189
_refine_ls_number_restraints 0
_refine_ls_restrained_S_all 1.024
_refine_ls_R_factor_all 0.0477
_refine_ls_R_factor_gt 0.0382
_refine_ls_shift/su_max 0.001
_refine_ls_shift/su_mean 0.001
_refine_ls_structure_factor_coef Fsqd
_refine_ls_weighting_details 'calc w=1/[\s^2^(Fo^2^)+(0.0517P)^2^+0.6197P] where P=(Fo^2^+2Fc^2^)/3'
_refine_ls_weighting_scheme calc
_refine_ls_wR_factor_gt 0.1010
_refine_ls_wR_factor_ref 0.1090
_reflns_number_gt 1789
_reflns_number_total 2189
_reflns_threshold_expression I>2\s(I)
_cod_data_source_file bt2996.cif
_cod_data_source_block I
_cod_depositor_comments
;
The following automatic conversions were performed:
'_symmetry_cell_setting' value 'Orthorhombic' changed to 'orthorhombic'
according to '/home/saulius/struct/CIF-dictionaries/cif_core.dic'
dictionary named 'cif_core.dic' version 2.4.1 from
2010-06-29.

'_exptl_absorpt_correction_type' value 'None' changed to
'none' according to '/home/saulius/struct/CIF-dictionaries/cif_core.dic'
dictionary named 'cif_core.dic' version 2.4.1 from 2010-06-29.

Automatic conversion script
Id: cif_fix_enum 1527 2010-12-29 10:47:43Z saulius 

The following automatic conversions were performed:

'_symmetry_cell_setting' value 'Orthorhombic' changed to
'orthorhombic' according to
/home/saulius/struct/CIF-dictionaries/cif_core.dic dictionary named
'cif_core.dic' version 2.4.1 from
2010-06-29.

'_exptl_absorpt_correction_type' value 'None' changed to
'none' according to
/home/saulius/struct/CIF-dictionaries/cif_core.dic dictionary named
'cif_core.dic' version 2.4.1 from 2010-06-29.

Automatic conversion script
Id: cif_fix_values 1715 2011-07-08 13:25:40Z adriana 
;
_cod_database_code 2222591
_cod_database_fobs_code 2222591

loop_
_symmetry_equiv_pos_as_xyz
'x, y, z'
'-x+1/2, -y, z+1/2'
'-x, y+1/2, -z+1/2'
'x+1/2, -y+1/2, -z'
'-x, -y, -z'
'x-1/2, y, -z-1/2'
'x, -y-1/2, z-1/2'
'-x-1/2, y-1/2, z'

loop_
_atom_site_type_symbol
_atom_site_label
_atom_site_fract_x
_atom_site_fract_y
_atom_site_fract_z
_atom_site_U_iso_or_equiv
_atom_site_adp_type
_atom_site_calc_flag
_atom_site_refinement_flags
_atom_site_occupancy
_atom_site_disorder_assembly
_atom_site_disorder_group
O O1 0.27705(7) 0.18284(13) 0.40394(4) 0.0310(2) Uani d . 1 . .
N N1 0.38531(9) 0.28051(15) 0.48203(4) 0.0294(2) Uani d . 1 . .
N N2 0.17358(8) 0.27108(15) 0.48092(4) 0.0303(3) Uani d . 1 . .
C C1 0.28062(9) 0.24949(16) 0.45862(5) 0.0253(3) Uani d . 1 . .
C C2 0.38117(11) 0.34394(19) 0.53603(5) 0.0330(3) Uani d . 1 . .
H H2 0.4534 0.3703 0.5552 0.040 Uiso calc R 1 . .
C C3 0.27601(11) 0.37220(19) 0.56462(5) 0.0334(3) Uani d . 1 . .
H H3 0.2743 0.4166 0.6029 0.040 Uiso calc R 1 . .
C C4 0.17305(11) 0.33291(18) 0.53495(5) 0.0332(3) Uani d . 1 . .
H H4 0.0992 0.3505 0.5536 0.040 Uiso calc R 1 . .
C C5 0.38237(10) 0.18523(17) 0.37209(5) 0.0272(3) Uani d . 1 . .
C C6 0.42753(11) 0.35123(18) 0.35269(5) 0.0319(3) Uani d . 1 . .
H H6 0.3916 0.4650 0.3633 0.038 Uiso calc R 1 . .
C C7 0.52621(11) 0.34878(18) 0.31740(5) 0.0335(3) Uani d . 1 . .
H H7 0.5580 0.4625 0.3040 0.040 Uiso calc R 1 . .
C C8 0.57990(11) 0.18345(18) 0.30110(5) 0.0305(3) Uani d . 1 . .
C C9 0.53213(11) 0.01971(18) 0.32187(5) 0.0339(3) Uani d . 1 . .
H H9 0.5677 -0.0946 0.3115 0.041 Uiso calc R 1 . .
C C10 0.43334(11) 0.01911(18) 0.35755(5) 0.0318(3) Uani d . 1 . .
H H10 0.4018 -0.0940 0.3716 0.038 Uiso calc R 1 . .
C C11 0.68626(13) 0.1829(2) 0.26196(6) 0.0416(3) Uani d . 1 . .
H H11A 0.7585 0.1985 0.2847 0.062 Uiso calc R 1 . .
H H11B 0.6796 0.2848 0.2344 0.062 Uiso calc R 1 . .
H H11C 0.6898 0.0650 0.2413 0.062 Uiso calc R 1 . .

loop_
_atom_site_aniso_label
_atom_site_aniso_U_11
_atom_site_aniso_U_22
_atom_site_aniso_U_33
_atom_site_aniso_U_12
_atom_site_aniso_U_13
_atom_site_aniso_U_23
O1 0.0222(4) 0.0426(5) 0.0281(4) -0.0027(4) -0.0013(3) -0.0065(4)
N1 0.0229(5) 0.0361(6) 0.0291(5) -0.0004(4) -0.0016(4) -0.0035(4)
N2 0.0215(5) 0.0360(6) 0.0335(5) -0.0015(4) 0.0020(4) 0.0026(4)
C1 0.0239(6) 0.0248(6) 0.0271(6) 0.0001(4) -0.0007(4) 0.0011(4)
C2 0.0296(6) 0.0397(7) 0.0298(6) -0.0048(5) -0.0025(5) -0.0034(5)
C3 0.0369(7) 0.0353(7) 0.0279(6) -0.0040(5) 0.0048(5) -0.0026(5)
C4 0.0281(6) 0.0374(7) 0.0343(6) -0.0006(5) 0.0085(5) 0.0017(5)
C5 0.0219(5) 0.0369(7) 0.0227(5) -0.0008(5) -0.0028(4) -0.0028(5)
C6 0.0326(6) 0.0305(6) 0.0327(6) 0.0034(5) -0.0003(5) -0.0022(5)
C7 0.0354(7) 0.0317(6) 0.0333(6) -0.0033(5) 0.0002(5) 0.0032(5)
C8 0.0287(6) 0.0371(7) 0.0256(6) -0.0010(5) -0.0008(5) -0.0018(5)
C9 0.0356(7) 0.0309(6) 0.0352(7) 0.0024(5) 0.0045(5) -0.0038(5)
C10 0.0336(6) 0.0305(6) 0.0313(6) -0.0039(5) 0.0017(5) -0.0016(5)
C11 0.0368(7) 0.0461(8) 0.0420(8) -0.0015(6) 0.0096(6) -0.0012(6)

loop_
_atom_type_symbol
_atom_type_description
_atom_type_scat_dispersion_real
_atom_type_scat_dispersion_imag
_atom_type_scat_source
C C 0.0033 0.0016 'International Tables Vol C Tables 4.2.6.8 and 6.1.1.4'
H H 0.0000 0.0000 'International Tables Vol C Tables 4.2.6.8 and 6.1.1.4'
N N 0.0061 0.0033 'International Tables Vol C Tables 4.2.6.8 and 6.1.1.4'
O O 0.0106 0.0060 'International Tables Vol C Tables 4.2.6.8 and 6.1.1.4'

loop_
_geom_angle_atom_site_label_1
_geom_angle_atom_site_label_2
_geom_angle_atom_site_label_3
_geom_angle_site_symmetry_1
_geom_angle_site_symmetry_3
_geom_angle
_geom_angle_publ_flag
C1 O1 C5 . . 117.79(9) ?
C1 N1 C2 . . 114.53(10) ?
C1 N2 C4 . . 114.44(10) ?
N1 C1 N2 . . 129.31(11) ?
N1 C1 O1 . . 118.23(10) ?
N2 C1 O1 . . 112.45(10) ?
N1 C2 C3 . . 122.38(11) ?
N1 C2 H2 . . 118.8 ?
C3 C2 H2 . . 118.8 ?
C2 C3 C4 . . 116.87(12) ?
C2 C3 H3 . . 121.6 ?
C4 C3 H3 . . 121.6 ?
N2 C4 C3 . . 122.47(11) ?
N2 C4 H4 . . 118.8 ?
C3 C4 H4 . . 118.8 ?
C10 C5 C6 . . 121.59(11) ?
C10 C5 O1 . . 118.38(11) ?
C6 C5 O1 . . 119.86(11) ?
C5 C6 C7 . . 118.75(12) ?
C5 C6 H6 . . 120.6 ?
C7 C6 H6 . . 120.6 ?
C6 C7 C8 . . 121.55(12) ?
C6 C7 H7 . . 119.2 ?
C8 C7 H7 . . 119.2 ?
C9 C8 C7 . . 117.84(11) ?
C9 C8 C11 . . 121.23(12) ?
C7 C8 C11 . . 120.94(12) ?
C8 C9 C10 . . 121.53(12) ?
C8 C9 H9 . . 119.2 ?
C10 C9 H9 . . 119.2 ?
C5 C10 C9 . . 118.73(12) ?
C5 C10 H10 . . 120.6 ?
C9 C10 H10 . . 120.6 ?
C8 C11 H11A . . 109.5 ?
C8 C11 H11B . . 109.5 ?
H11A C11 H11B . . 109.5 ?
C8 C11 H11C . . 109.5 ?
H11A C11 H11C . . 109.5 ?
H11B C11 H11C . . 109.5 ?

loop_
_geom_bond_atom_site_label_1
_geom_bond_atom_site_label_2
_geom_bond_site_symmetry_2
_geom_bond_distance
_geom_bond_publ_flag
O1 C1 . 1.3644(14) ?
O1 C5 . 1.4026(14) ?
N1 C1 . 1.3215(14) ?
N1 C2 . 1.3419(16) ?
N2 C1 . 1.3252(15) ?
N2 C4 . 1.3376(17) ?
C2 C3 . 1.3773(18) ?
C2 H2 . 0.9500 ?
C3 C4 . 1.3826(18) ?
C3 H3 . 0.9500 ?
C4 H4 . 0.9500 ?
C5 C10 . 1.3740(17) ?
C5 C6 . 1.3801(17) ?
C6 C7 . 1.3856(18) ?
C6 H6 . 0.9500 ?
C7 C8 . 1.3928(18) ?
C7 H7 . 0.9500 ?
C8 C9 . 1.3880(18) ?
C8 C11 . 1.5090(17) ?
C9 C10 . 1.3919(17) ?
C9 H9 . 0.9500 ?
C10 H10 . 0.9500 ?
C11 H11A . 0.9800 ?
C11 H11B . 0.9800 ?
C11 H11C . 0.9800 ?

loop_
_geom_torsion_atom_site_label_1
_geom_torsion_atom_site_label_2
_geom_torsion_atom_site_label_3
_geom_torsion_atom_site_label_4
_geom_torsion_site_symmetry_1
_geom_torsion_site_symmetry_2
_geom_torsion_site_symmetry_3
_geom_torsion_site_symmetry_4
_geom_torsion
_geom_torsion_publ_flag
C2 N1 C1 N2 . . . . -0.4(2) ?
C2 N1 C1 O1 . . . . -179.29(11) ?
C4 N2 C1 N1 . . . . -0.13(19) ?
C4 N2 C1 O1 . . . . 178.78(10) ?
C5 O1 C1 N1 . . . . -12.16(16) ?
C5 O1 C1 N2 . . . . 168.79(10) ?
C1 N1 C2 C3 . . . . 0.64(19) ?
N1 C2 C3 C4 . . . . -0.3(2) ?
C1 N2 C4 C3 . . . . 0.51(18) ?
C2 C3 C4 N2 . . . . -0.3(2) ?
C1 O1 C5 C10 . . . . 113.10(12) ?
C1 O1 C5 C6 . . . . -71.51(14) ?
C10 C5 C6 C7 . . . . 0.44(18) ?
O1 C5 C6 C7 . . . . -174.79(10) ?
C5 C6 C7 C8 . . . . 0.27(19) ?
C6 C7 C8 C9 . . . . -0.69(19) ?
C6 C7 C8 C11 . . . . 179.10(12) ?
C7 C8 C9 C10 . . . . 0.42(19) ?
C11 C8 C9 C10 . . . . -179.37(12) ?
C6 C5 C10 C9 . . . . -0.70(18) ?
O1 C5 C10 C9 . . . . 174.60(10) ?
C8 C9 C10 C5 . . . . 0.26(19) ?

loop_
_cod_related_entry_id
_cod_related_entry_database
_cod_related_entry_code
1 ChemSpider 24742823
